data_4327429
loop_
_publ_author_name
'Sankar Prasad Rath'
'Marilyn M. Olmstead'
'Alan L. Balch'

_publ_section_title
;
 Reactions of meso-Hydroxyhemes with Carbon Monoxide and Reducing Agents
 in Search of the Elusive Species Responsible for the g= 2.006 Resonance
 of Carbon Monoxide-Treated Heme Oxygenase. Isolation of Diamagnetic
 Iron(II) Complexes of Octaethyl-meso-hydroxyporphyrin
;
_journal_name_full 'Inorganic Chemistry'
_journal_page_first 6357
_journal_page_last 6365
_journal_paper_doi 10.1021/ic049581+
_journal_volume 43
_journal_year 2004
_chemical_formula_sum 'C56 H62.67 Fe N8 O1.33'
_chemical_formula_weight 925.02
_chemical_name_common '[Fe(OEPOH)(py)2].2py.0.33H2O'
_chemical_name_systematic
; 
 ? 
;
_space_group_IT_number 2
_symmetry_cell_setting triclinic
_symmetry_space_group_name_Hall '-P 1'
_symmetry_space_group_name_H-M 'P -1'
_atom_sites_solution_hydrogens geom
_atom_sites_solution_primary direct
_atom_sites_solution_secondary difmap
_audit_creation_method SHELXL-97
_cell_angle_alpha 106.478(2)
_cell_angle_beta 99.010(2)
_cell_angle_gamma 110.242(2)
_cell_formula_units_Z 2
_cell_length_a 13.2142(16)
_cell_length_b 15.1619(18)
_cell_length_c 15.3635(19)
_cell_measurement_reflns_used 880
_cell_measurement_temperature 90(2)
_cell_measurement_theta_max 21.7
_cell_measurement_theta_min 2.7
_cell_volume 2656.1(6)
_computing_cell_refinement SMART
_computing_data_collection 'SMART 5.054 (Bruker, 2002)'
_computing_data_reduction 'SAINT 6.35A (Bruker, 2002)'
_computing_molecular_graphics 'SHELXTL 5.1, XP (Sheldrick, 1994)'
_computing_publication_material SHELXL97
_computing_structure_refinement 'SHELXL97 (Sheldrick, 1997)'
_computing_structure_solution 'SHELXS97 (Sheldrick, 1990)'
_diffrn_ambient_temperature 90(2)
_diffrn_detector_area_resol_mean 8.3
_diffrn_measured_fraction_theta_full 0.999
_diffrn_measured_fraction_theta_max 0.999
_diffrn_measurement_device_type 'Bruker SMART 1000'
_diffrn_measurement_method \w
_diffrn_radiation_monochromator graphite
_diffrn_radiation_source 'normal-focus sealed tube'
_diffrn_radiation_type MoK\a
_diffrn_radiation_wavelength 0.71073
_diffrn_reflns_av_R_equivalents 0.056
_diffrn_reflns_av_sigmaI/netI 0.1494
_diffrn_reflns_limit_h_max 15
_diffrn_reflns_limit_h_min -15
_diffrn_reflns_limit_k_max 17
_diffrn_reflns_limit_k_min -18
_diffrn_reflns_limit_l_max 18
_diffrn_reflns_limit_l_min -18
_diffrn_reflns_number 28826
_diffrn_reflns_theta_full 25.35
_diffrn_reflns_theta_max 25.35
_diffrn_reflns_theta_min 1.71
_diffrn_standards_number 0
_exptl_absorpt_coefficient_mu 0.329
_exptl_absorpt_correction_T_max 0.980
_exptl_absorpt_correction_T_min 0.882
_exptl_absorpt_correction_type multi-scan
_exptl_absorpt_process_details 'SADABS 2.05 (Sheldrick, 2002)'
_exptl_crystal_colour red
_exptl_crystal_density_diffrn 1.157
_exptl_crystal_description plate
_exptl_crystal_F_000 983
_exptl_crystal_size_max 0.39
_exptl_crystal_size_mid 0.22
_exptl_crystal_size_min 0.06
_refine_diff_density_max 0.838
_refine_diff_density_min -0.464
_refine_diff_density_rms 0.096
_refine_ls_extinction_method none
_refine_ls_goodness_of_fit_ref 0.950
_refine_ls_hydrogen_treatment constr
_refine_ls_matrix_type full
_refine_ls_number_parameters 581
_refine_ls_number_reflns 9710
_refine_ls_number_restraints 0
_refine_ls_restrained_S_all 0.950
_refine_ls_R_factor_all 0.1499
_refine_ls_R_factor_gt 0.0774
_refine_ls_shift/su_max 0.001
_refine_ls_shift/su_mean 0.000
_refine_ls_structure_factor_coef Fsqd
_refine_ls_weighting_details 'calc w=1/[\s^2^(Fo^2^)+(0.1270P)^2^] where P=(Fo^2^+2Fc^2^)/3'
_refine_ls_weighting_scheme calc
_refine_ls_wR_factor_gt 0.2057
_refine_ls_wR_factor_ref 0.2347
_reflns_number_gt 4908
_reflns_number_total 9710
_reflns_threshold_expression I>2\s(I)
_cod_data_source_file ic0495812Bsi20040331_093237_1.cif
_cod_data_source_block sr09
_cod_database_code 4327429

loop_
_symmetry_equiv_pos_as_xyz
'x, y, z'
'-x, -y, -z'

loop_
_atom_site_label
_atom_site_type_symbol
_atom_site_fract_x
_atom_site_fract_y
_atom_site_fract_z
_atom_site_U_iso_or_equiv
_atom_site_adp_type
_atom_site_occupancy
_atom_site_symmetry_multiplicity
_atom_site_calc_flag
_atom_site_refinement_flags
_atom_site_disorder_assembly
_atom_site_disorder_group
Fe1 Fe 0.0000 0.0000 0.0000 0.0228(3) Uani 1 2 d S . .
O1 O -0.0855(12) -0.1484(13) 0.2321(11) 0.041(4) Uani 0.25 1 d P A 1
H1 H -0.1273 -0.2073 0.1993 0.050 Uiso 0.25 1 calc PR A 1
H5A H -0.0706 -0.1209 0.2225 0.050 Uiso 0.25 1 d P B 2
O2 O 0.3422(12) -0.0328(13) 0.0398(11) 0.040(4) Uani 0.25 1 d P A 2
H2 H 0.3975 0.0165 0.0775 0.049 Uiso 0.25 1 calc PR A 2
H10A H 0.3249 -0.0194 0.0445 0.049 Uiso 0.25 1 d P C 1
N1 N -0.1284(3) -0.0356(3) 0.0558(3) 0.0233(10) Uani 1 1 d . . .
N2 N 0.0831(3) -0.0418(3) 0.0887(3) 0.0251(10) Uani 1 1 d . A .
N3 N 0.0629(3) 0.1418(3) 0.0960(3) 0.0258(10) Uani 1 1 d . . .
C1 C -0.2293(4) -0.0270(4) 0.0308(3) 0.0219(11) Uani 1 1 d . . .
C2 C -0.3008(4) -0.0603(4) 0.0882(4) 0.0287(12) Uani 1 1 d . . .
C3 C -0.2436(5) -0.0870(4) 0.1485(4) 0.0348(13) Uani 1 1 d . . .
C4 C -0.1362(4) -0.0722(4) 0.1276(4) 0.0285(12) Uani 1 1 d . A .
C5 C -0.0547(5) -0.0939(4) 0.1740(4) 0.0351(13) Uani 1 1 d . . .
C6 C 0.0497(4) -0.0797(4) 0.1554(4) 0.0293(12) Uani 1 1 d . A .
C7 C 0.1333(5) -0.1052(4) 0.2031(4) 0.0358(14) Uani 1 1 d . . .
C8 C 0.2195(5) -0.0837(4) 0.1633(4) 0.0337(13) Uani 1 1 d . A .
C9 C 0.1894(4) -0.0435(4) 0.0921(4) 0.0263(12) Uani 1 1 d . . .
C10 C 0.2546(4) -0.0128(4) 0.0364(4) 0.0261(12) Uani 1 1 d . . .
C11 C -0.4196(4) -0.0684(4) 0.0771(4) 0.0364(14) Uani 1 1 d . . .
H11A H -0.4394 -0.0700 0.1364 0.044 Uiso 1 1 calc R . .
H11B H -0.4228 -0.0073 0.0678 0.044 Uiso 1 1 calc R . .
C12 C -0.5053(5) -0.1602(6) -0.0041(5) 0.072(2) Uani 1 1 d . . .
H12A H -0.5802 -0.1606 -0.0075 0.107 Uiso 1 1 calc R . .
H12B H -0.5044 -0.2211 0.0055 0.107 Uiso 1 1 calc R . .
H12C H -0.4873 -0.1586 -0.0633 0.107 Uiso 1 1 calc R . .
C13 C -0.2747(5) -0.1161(5) 0.2298(4) 0.0488(17) Uani 1 1 d . . .
H13A H -0.3575 -0.1442 0.2166 0.059 Uiso 1 1 calc R . .
H13B H -0.2502 -0.1699 0.2342 0.059 Uiso 1 1 calc R . .
C14 C -0.2229(6) -0.0292(6) 0.3234(5) 0.065(2) Uani 1 1 d . . .
H14A H -0.2462 -0.0527 0.3732 0.098 Uiso 1 1 calc R . .
H14B H -0.2481 0.0238 0.3202 0.098 Uiso 1 1 calc R . .
H14C H -0.1408 -0.0021 0.3378 0.098 Uiso 1 1 calc R . .
C15 C 0.1256(6) -0.1436(6) 0.2825(5) 0.061(2) Uani 1 1 d . A .
H15A H 0.1771 -0.1776 0.2866 0.073 Uiso 1 1 calc R . .
H15B H 0.0481 -0.1943 0.2689 0.073 Uiso 1 1 calc R . .
C16 C 0.1556(7) -0.0598(7) 0.3769(5) 0.085(3) Uani 1 1 d . . .
H16A H 0.1487 -0.0883 0.4266 0.127 Uiso 1 1 calc R A .
H16B H 0.1042 -0.0264 0.3735 0.127 Uiso 1 1 calc R . .
H16C H 0.2330 -0.0104 0.3916 0.127 Uiso 1 1 calc R . .
C17 C 0.3282(5) -0.0949(5) 0.1888(4) 0.0413(15) Uani 1 1 d . . .
H17A H 0.3151 -0.1496 0.2145 0.050 Uiso 1 1 calc R A .
H17B H 0.3512 -0.1153 0.1307 0.050 Uiso 1 1 calc R . .
C18 C 0.4213(5) -0.0013(6) 0.2594(5) 0.0552(19) Uani 1 1 d . A .
H18A H 0.4892 -0.0135 0.2730 0.083 Uiso 1 1 calc R . .
H18B H 0.4000 0.0186 0.3178 0.083 Uiso 1 1 calc R . .
H18C H 0.4362 0.0529 0.2339 0.083 Uiso 1 1 calc R . .
C19 C 0.0729(4) 0.1597(4) 0.1893(4) 0.0285(12) Uani 1 1 d . . .
H19A H 0.0487 0.1039 0.2093 0.034 Uiso 1 1 calc R . .
C20 C 0.1171(4) 0.2565(4) 0.2563(4) 0.0358(14) Uani 1 1 d . . .
H20A H 0.1239 0.2660 0.3211 0.043 Uiso 1 1 calc R . .
C21 C 0.1513(5) 0.3386(5) 0.2300(5) 0.0422(15) Uani 1 1 d . . .
H21A H 0.1814 0.4054 0.2753 0.051 Uiso 1 1 calc R . .
C22 C 0.1401(5) 0.3206(4) 0.1343(4) 0.0417(15) Uani 1 1 d . . .
H22A H 0.1617 0.3755 0.1129 0.050 Uiso 1 1 calc R . .
C23 C 0.0981(4) 0.2237(4) 0.0711(4) 0.0323(13) Uani 1 1 d . . .
H23A H 0.0933 0.2133 0.0063 0.039 Uiso 1 1 calc R . .
Fe51 Fe 0.5000 0.5000 0.5000 0.0223(3) Uani 1 2 d S . .
O51 O 0.6387(13) 0.7395(13) 0.3520(14) 0.038(5) Uani 0.21 1 d P D 1
H51 H 0.6818 0.7976 0.3858 0.046 Uiso 0.21 1 calc PR D 1
H55A H 0.6406 0.7311 0.3805 0.046 Uiso 0.29 1 d P E 2
O52 O 0.1635(10) 0.5550(9) 0.4606(8) 0.027(3) Uani 0.29 1 d P D 2
H52 H 0.1381 0.5410 0.4038 0.032 Uiso 0.29 1 calc PR D 2
H60A H 0.1887 0.5445 0.4692 0.032 Uiso 0.21 1 d P F 1
N51 N 0.6470(3) 0.5628(3) 0.4744(3) 0.0243(10) Uani 1 1 d . . .
N52 N 0.4454(3) 0.5892(3) 0.4521(3) 0.0254(10) Uani 1 1 d . D .
N53 N 0.4436(3) 0.3940(3) 0.3699(3) 0.0273(10) Uani 1 1 d . . .
C51 C 0.7398(4) 0.5400(4) 0.4902(3) 0.0233(12) Uani 1 1 d . . .
C52 C 0.8304(4) 0.6015(4) 0.4636(4) 0.0267(12) Uani 1 1 d . . .
C53 C 0.7935(4) 0.6624(4) 0.4303(4) 0.0301(13) Uani 1 1 d . . .
C54 C 0.6787(4) 0.6369(4) 0.4372(4) 0.0286(12) Uani 1 1 d . D .
C55 C 0.6106(4) 0.6816(4) 0.4085(4) 0.0315(13) Uani 1 1 d . . .
C56 C 0.5017(4) 0.6602(4) 0.4173(4) 0.0294(12) Uani 1 1 d . D .
C57 C 0.4349(5) 0.7145(4) 0.3949(4) 0.0344(13) Uani 1 1 d . . .
C58 C 0.3371(5) 0.6735(5) 0.4156(4) 0.0370(14) Uani 1 1 d . D .
C59 C 0.3419(4) 0.5951(4) 0.4493(3) 0.0256(12) Uani 1 1 d . . .
C60 C 0.2567(4) 0.5339(4) 0.4754(4) 0.0250(12) Uani 1 1 d . . .
C61 C 0.9455(4) 0.6006(4) 0.4729(4) 0.0275(12) Uani 1 1 d . . .
H61A H 0.9372 0.5298 0.4526 0.033 Uiso 1 1 calc R . .
H61B H 0.9805 0.6311 0.4301 0.033 Uiso 1 1 calc R . .
C62 C 1.0223(4) 0.6576(4) 0.5727(4) 0.0386(14) Uani 1 1 d . . .
H62A H 1.0955 0.6545 0.5748 0.058 Uiso 1 1 calc R . .
H62B H 0.9889 0.6269 0.6153 0.058 Uiso 1 1 calc R . .
H62C H 1.0323 0.7282 0.5927 0.058 Uiso 1 1 calc R . .
C63 C 0.8581(5) 0.7455(4) 0.3997(5) 0.0438(16) Uani 1 1 d . . .
H63A H 0.9203 0.7320 0.3789 0.053 Uiso 1 1 calc R . .
H63B H 0.8077 0.7457 0.3449 0.053 Uiso 1 1 calc R . .
C64 C 0.9058(6) 0.8475(5) 0.4772(6) 0.074(2) Uani 1 1 d . . .
H64A H 0.9466 0.8990 0.4537 0.111 Uiso 1 1 calc R . .
H64B H 0.9575 0.8484 0.5310 0.111 Uiso 1 1 calc R . .
H64C H 0.8446 0.8618 0.4974 0.111 Uiso 1 1 calc R . .
C65 C 0.4746(6) 0.8014(5) 0.3621(5) 0.0576(19) Uani 1 1 d . D .
H65A H 0.4087 0.8100 0.3315 0.069 Uiso 1 1 calc R . .
H65B H 0.5148 0.7865 0.3145 0.069 Uiso 1 1 calc R . .
C66 C 0.5537(7) 0.9006(5) 0.4455(6) 0.072(2) Uani 1 1 d . . .
H66A H 0.5784 0.9557 0.4217 0.108 Uiso 1 1 calc R D .
H66B H 0.6195 0.8925 0.4754 0.108 Uiso 1 1 calc R . .
H66C H 0.5135 0.9162 0.4921 0.108 Uiso 1 1 calc R . .
C67 C 0.2435(7) 0.7091(7) 0.4114(6) 0.077(3) Uani 1 1 d . . .
H67A H 0.1705 0.6515 0.3968 0.092 Uiso 1 1 calc R D .
H67B H 0.2397 0.7371 0.3607 0.092 Uiso 1 1 calc R . .
C68 C 0.2666(7) 0.7930(6) 0.5102(8) 0.104(4) Uani 1 1 d . D .
H68A H 0.2061 0.8163 0.5079 0.156 Uiso 1 1 calc R . .
H68B H 0.3386 0.8500 0.5239 0.156 Uiso 1 1 calc R . .
H68C H 0.2697 0.7646 0.5600 0.156 Uiso 1 1 calc R . .
C69 C 0.4584(4) 0.4183(4) 0.2936(4) 0.0334(13) Uani 1 1 d . . .
H69A H 0.4957 0.4876 0.3027 0.040 Uiso 1 1 calc R . .
C70 C 0.4224(5) 0.3481(5) 0.2030(4) 0.0459(16) Uani 1 1 d . . .
H70A H 0.4367 0.3688 0.1516 0.055 Uiso 1 1 calc R . .
C71 C 0.3647(5) 0.2465(5) 0.1876(4) 0.0463(17) Uani 1 1 d . . .
H71A H 0.3372 0.1967 0.1256 0.056 Uiso 1 1 calc R . .
C72 C 0.3484(5) 0.2198(4) 0.2649(4) 0.0400(15) Uani 1 1 d . . .
H72A H 0.3096 0.1510 0.2568 0.048 Uiso 1 1 calc R . .
C73 C 0.3890(4) 0.2943(4) 0.3539(4) 0.0280(12) Uani 1 1 d . . .
H73A H 0.3782 0.2749 0.4065 0.034 Uiso 1 1 calc R . .
N54 N -0.3008(13) 0.3311(17) 0.2694(10) 0.101(5) Uiso 0.48 1 d PG G 1
C74 C -0.2088(15) 0.3945(8) 0.2511(10) 0.074(5) Uiso 0.48 1 d PG G 1
H74 H -0.1884 0.4652 0.2733 0.089 Uiso 0.48 1 calc PR G 1
C75 C -0.1466(10) 0.3544(11) 0.2003(10) 0.069(5) Uiso 0.48 1 d PG G 1
H75 H -0.0837 0.3977 0.1878 0.083 Uiso 0.48 1 calc PR G 1
C76 C -0.1764(14) 0.2509(13) 0.1677(10) 0.085(6) Uiso 0.48 1 d PG G 1
H76 H -0.1338 0.2236 0.1330 0.102 Uiso 0.48 1 calc PR G 1
C77 C -0.2683(17) 0.1875(7) 0.1860(13) 0.177(14) Uiso 0.48 1 d PG G 1
H77 H -0.2887 0.1168 0.1638 0.212 Uiso 0.48 1 calc PR G 1
C78 C -0.3306(12) 0.2276(15) 0.2368(13) 0.185(14) Uiso 0.48 1 d PG G 1
H78 H -0.3934 0.1843 0.2493 0.221 Uiso 0.48 1 calc PR G 1
N54A N -0.3216(8) 0.2889(8) 0.2781(7) 0.068(4) Uiso 0.52 1 d PG H 2
C74A C -0.2607(10) 0.3770(6) 0.2650(7) 0.046(3) Uiso 0.52 1 d PG H 2
H74A H -0.2752 0.4352 0.2882 0.055 Uiso 0.52 1 calc PR H 2
C75A C -0.1785(9) 0.3800(7) 0.2180(8) 0.051(3) Uiso 0.52 1 d PG H 2
H75A H -0.1369 0.4402 0.2091 0.061 Uiso 0.52 1 calc PR H 2
C76A C -0.1573(8) 0.2948(10) 0.1842(8) 0.068(4) Uiso 0.52 1 d PG H 2
H76A H -0.1011 0.2969 0.1521 0.081 Uiso 0.52 1 calc PR H 2
C77A C -0.2182(10) 0.2067(7) 0.1973(7) 0.056(4) Uiso 0.52 1 d PG H 2
H77A H -0.2037 0.1485 0.1741 0.067 Uiso 0.52 1 calc PR H 2
C78A C -0.3004(8) 0.2038(5) 0.2442(7) 0.054(3) Uiso 0.52 1 d PG H 2
H78A H -0.3420 0.1436 0.2532 0.065 Uiso 0.52 1 calc PR H 2
N55 N 0.7039(11) 0.6514(8) 0.0472(7) 0.101(5) Uiso 0.50 1 d PG . .
C79 C 0.7898(8) 0.6316(9) 0.0905(8) 0.088(5) Uiso 0.50 1 d PG . .
H79 H 0.8601 0.6521 0.0769 0.105 Uiso 0.50 1 calc PR . .
C80 C 0.7727(9) 0.5818(9) 0.1537(8) 0.099(6) Uiso 0.50 1 d PG . .
H80 H 0.8314 0.5683 0.1833 0.119 Uiso 0.50 1 calc PR . .
C81 C 0.6698(11) 0.5518(9) 0.1736(8) 0.080(5) Uiso 0.50 1 d PG . .
H81 H 0.6581 0.5177 0.2168 0.096 Uiso 0.50 1 calc PR . .
C82 C 0.5839(8) 0.5715(10) 0.1303(9) 0.115(7) Uiso 0.50 1 d PG . .
H82 H 0.5136 0.5510 0.1440 0.138 Uiso 0.50 1 calc PR . .
C83 C 0.6010(9) 0.6214(10) 0.0671(9) 0.109(7) Uiso 0.50 1 d PG . .
H83 H 0.5423 0.6349 0.0375 0.131 Uiso 0.50 1 calc PR . .
N56 N 0.2440(15) 0.6423(13) 0.0181(10) 0.089(7) Uiso 0.30 1 d PG I 1
C84 C 0.1375(14) 0.6377(14) 0.0198(11) 0.083(8) Uiso 0.30 1 d PG I 1
H84 H 0.0962 0.6526 -0.0262 0.100 Uiso 0.30 1 calc PR I 1
C85 C 0.0914(11) 0.6114(14) 0.0889(12) 0.085(9) Uiso 0.30 1 d PG I 1
H85 H 0.0186 0.6083 0.0901 0.102 Uiso 0.30 1 calc PR I 1
C86 C 0.1517(13) 0.5897(12) 0.1563(10) 0.044(6) Uiso 0.30 1 d PG I 1
H86 H 0.1202 0.5718 0.2035 0.053 Uiso 0.30 1 calc PR I 1
C87 C 0.2582(12) 0.5943(12) 0.1545(10) 0.054(6) Uiso 0.30 1 d PG I 1
H87 H 0.2995 0.5794 0.2006 0.065 Uiso 0.30 1 calc PR I 1
C88 C 0.3044(11) 0.6205(12) 0.0854(11) 0.067(7) Uiso 0.30 1 d PG I 1
H88 H 0.3772 0.6236 0.0842 0.080 Uiso 0.30 1 calc PR I 1
N57 N 0.1890(17) 0.5874(17) 0.1454(16) 0.041(6) Uiso 0.20 1 d PG J 2
C89 C 0.097(2) 0.5539(19) 0.1791(17) 0.078(12) Uiso 0.20 1 d PG J 2
H89 H 0.0987 0.5207 0.2228 0.094 Uiso 0.20 1 calc PR J 2
C90 C 0.0014(19) 0.569(2) 0.149(2) 0.104(16) Uiso 0.20 1 d PG J 2
H90 H -0.0617 0.5462 0.1717 0.124 Uiso 0.20 1 calc PR J 2
C91 C -0.0015(19) 0.618(2) 0.085(2) 0.121(19) Uiso 0.20 1 d PG J 2
H91 H -0.0666 0.6281 0.0639 0.145 Uiso 0.20 1 calc PR J 2
C92 C 0.091(2) 0.651(2) 0.0510(18) 0.058(9) Uiso 0.20 1 d PG J 2
H92 H 0.0889 0.6844 0.0072 0.070 Uiso 0.20 1 calc PR J 2
C93 C 0.1861(19) 0.6360(19) 0.0814(17) 0.106(16) Uiso 0.20 1 d PG J 2
H93 H 0.2493 0.6589 0.0584 0.128 Uiso 0.20 1 calc PR J 2
O1W O 0.0605(13) 0.5365(11) 0.2856(11) 0.073(4) Uiso 0.33 1 d P K 3

loop_
_atom_site_aniso_label
_atom_site_aniso_U_11
_atom_site_aniso_U_22
_atom_site_aniso_U_33
_atom_site_aniso_U_23
_atom_site_aniso_U_13
_atom_site_aniso_U_12
Fe1 0.0204(6) 0.0287(6) 0.0212(6) 0.0065(5) 0.0069(5) 0.0141(5)
O1 0.030(9) 0.067(11) 0.044(10) 0.025(9) 0.023(8) 0.030(8)
O2 0.023(8) 0.081(12) 0.052(10) 0.053(10) 0.019(8) 0.035(9)
N1 0.020(2) 0.025(2) 0.028(2) 0.009(2) 0.0069(19) 0.0133(19)
N2 0.023(2) 0.030(2) 0.025(2) 0.008(2) 0.0106(19) 0.013(2)
N3 0.019(2) 0.035(3) 0.024(2) 0.006(2) 0.0071(19) 0.016(2)
C1 0.019(3) 0.023(3) 0.019(3) -0.001(2) 0.004(2) 0.010(2)
C2 0.021(3) 0.037(3) 0.030(3) 0.008(3) 0.013(2) 0.015(2)
C3 0.028(3) 0.043(3) 0.036(3) 0.015(3) 0.014(3) 0.014(3)
C4 0.027(3) 0.035(3) 0.028(3) 0.010(3) 0.012(2) 0.015(3)
C5 0.035(3) 0.051(4) 0.030(3) 0.024(3) 0.011(3) 0.021(3)
C6 0.029(3) 0.039(3) 0.028(3) 0.013(3) 0.013(2) 0.020(3)
C7 0.040(4) 0.052(4) 0.030(3) 0.022(3) 0.013(3) 0.029(3)
C8 0.034(3) 0.047(4) 0.033(3) 0.018(3) 0.012(3) 0.028(3)
C9 0.029(3) 0.034(3) 0.025(3) 0.010(2) 0.008(2) 0.024(3)
C10 0.025(3) 0.033(3) 0.028(3) 0.009(2) 0.012(2) 0.021(3)
C11 0.025(3) 0.048(4) 0.036(3) 0.008(3) 0.014(3) 0.019(3)
C12 0.024(4) 0.080(5) 0.076(5) -0.010(4) 0.011(4) 0.014(4)
C13 0.039(4) 0.081(5) 0.050(4) 0.043(4) 0.026(3) 0.031(4)
C14 0.067(5) 0.108(6) 0.039(4) 0.032(4) 0.028(4) 0.047(5)
C15 0.053(4) 0.114(6) 0.066(5) 0.064(5) 0.036(4) 0.059(5)
C16 0.065(5) 0.161(9) 0.042(5) 0.047(5) 0.026(4) 0.049(6)
C17 0.039(4) 0.071(4) 0.039(4) 0.034(3) 0.013(3) 0.039(3)
C18 0.038(4) 0.094(6) 0.051(4) 0.030(4) 0.013(3) 0.044(4)
C19 0.022(3) 0.040(3) 0.031(3) 0.009(3) 0.012(2) 0.022(3)
C20 0.024(3) 0.046(4) 0.034(3) 0.002(3) 0.006(3) 0.022(3)
C21 0.032(3) 0.035(3) 0.053(4) 0.001(3) 0.006(3) 0.020(3)
C22 0.035(4) 0.032(3) 0.053(4) 0.007(3) 0.006(3) 0.017(3)
C23 0.030(3) 0.034(3) 0.037(3) 0.013(3) 0.009(3) 0.018(3)
Fe51 0.0155(6) 0.0219(6) 0.0294(6) 0.0036(5) 0.0063(5) 0.0122(5)
O51 0.011(9) 0.032(10) 0.080(14) 0.027(10) 0.019(9) 0.011(8)
O52 0.026(7) 0.034(7) 0.030(7) 0.014(6) 0.014(6) 0.020(6)
N51 0.017(2) 0.027(2) 0.029(2) 0.003(2) 0.0038(19) 0.0145(19)
N52 0.015(2) 0.027(2) 0.037(3) 0.007(2) 0.0096(19) 0.0144(19)
N53 0.018(2) 0.030(3) 0.039(3) 0.009(2) 0.012(2) 0.016(2)
C51 0.015(3) 0.026(3) 0.024(3) -0.002(2) 0.004(2) 0.012(2)
C52 0.018(3) 0.028(3) 0.033(3) 0.008(2) 0.009(2) 0.011(2)
C53 0.022(3) 0.029(3) 0.044(3) 0.010(3) 0.012(3) 0.015(2)
C54 0.022(3) 0.031(3) 0.037(3) 0.013(3) 0.010(2) 0.014(2)
C55 0.023(3) 0.033(3) 0.045(3) 0.014(3) 0.015(3) 0.018(3)
C56 0.023(3) 0.029(3) 0.042(3) 0.014(3) 0.008(2) 0.017(2)
C57 0.029(3) 0.044(3) 0.044(4) 0.024(3) 0.010(3) 0.025(3)
C58 0.035(3) 0.059(4) 0.039(3) 0.024(3) 0.018(3) 0.035(3)
C59 0.025(3) 0.030(3) 0.025(3) 0.004(2) 0.007(2) 0.020(2)
C60 0.016(3) 0.027(3) 0.033(3) 0.006(2) 0.007(2) 0.014(2)
C61 0.020(3) 0.034(3) 0.039(3) 0.017(3) 0.016(2) 0.016(2)
C62 0.023(3) 0.042(3) 0.050(4) 0.010(3) 0.011(3) 0.018(3)
C63 0.032(3) 0.048(4) 0.068(4) 0.030(4) 0.021(3) 0.025(3)
C64 0.048(5) 0.044(4) 0.134(8) 0.039(5) 0.035(5) 0.016(4)
C65 0.057(5) 0.070(5) 0.082(5) 0.052(5) 0.028(4) 0.045(4)
C66 0.076(6) 0.056(5) 0.111(7) 0.044(5) 0.048(5) 0.038(4)
C67 0.076(5) 0.148(8) 0.097(6) 0.093(6) 0.060(5) 0.096(6)
C68 0.099(7) 0.059(5) 0.202(11) 0.056(6) 0.109(8) 0.054(5)
C69 0.020(3) 0.034(3) 0.037(3) 0.001(3) 0.007(2) 0.010(2)
C70 0.036(4) 0.051(4) 0.036(4) -0.003(3) 0.011(3) 0.015(3)
C71 0.024(3) 0.054(4) 0.038(4) -0.018(3) 0.001(3) 0.021(3)
C72 0.023(3) 0.029(3) 0.053(4) -0.007(3) 0.006(3) 0.013(3)
C73 0.023(3) 0.026(3) 0.030(3) -0.002(2) 0.005(2) 0.015(2)

loop_
_atom_type_symbol
_atom_type_description
_atom_type_scat_dispersion_real
_atom_type_scat_dispersion_imag
_atom_type_scat_source
C C 0.0033 0.0016 'International Tables Vol C Tables 4.2.6.8 and 6.1.1.4'
H H 0.0000 0.0000 'International Tables Vol C Tables 4.2.6.8 and 6.1.1.4'
N N 0.0061 0.0033 'International Tables Vol C Tables 4.2.6.8 and 6.1.1.4'
O O 0.0106 0.0060 'International Tables Vol C Tables 4.2.6.8 and 6.1.1.4'
Fe Fe 0.3463 0.8444 'International Tables Vol C Tables 4.2.6.8 and 6.1.1.4'

loop_
_geom_angle_atom_site_label_1
_geom_angle_atom_site_label_2
_geom_angle_atom_site_label_3
_geom_angle
_geom_angle_site_symmetry_1
_geom_angle_site_symmetry_3
N2 Fe1 N2 180.0(2) . 2
N2 Fe1 N1 89.19(16) . .
N2 Fe1 N1 90.81(16) 2 .
N2 Fe1 N1 90.81(16) . 2
N2 Fe1 N1 89.19(16) 2 2
N1 Fe1 N1 180.00(19) . 2
N2 Fe1 N3 88.97(16) . 2
N2 Fe1 N3 91.03(16) 2 2
N1 Fe1 N3 91.34(16) . 2
N1 Fe1 N3 88.66(16) 2 2
N2 Fe1 N3 91.03(16) . .
N2 Fe1 N3 88.97(16) 2 .
N1 Fe1 N3 88.66(16) . .
N1 Fe1 N3 91.34(16) 2 .
N3 Fe1 N3 180.0(3) 2 .
C4 N1 C1 104.8(4) . .
C4 N1 Fe1 128.0(3) . .
C1 N1 Fe1 127.2(3) . .
C6 N2 C9 104.5(4) . .
C6 N2 Fe1 129.1(3) . .
C9 N2 Fe1 126.3(3) . .
C23 N3 C19 116.6(5) . .
C23 N3 Fe1 122.0(3) . .
C19 N3 Fe1 121.4(4) . .
C10 C1 N1 124.2(5) 2 .
C10 C1 C2 125.3(4) 2 .
N1 C1 C2 110.5(4) . .
C3 C2 C1 107.1(4) . .
C3 C2 C11 127.1(5) . .
C1 C2 C11 125.7(5) . .
C2 C3 C4 106.7(5) . .
C2 C3 C13 128.4(5) . .
C4 C3 C13 124.7(5) . .
N1 C4 C5 125.2(5) . .
N1 C4 C3 111.0(4) . .
C5 C4 C3 123.8(5) . .
C4 C5 O1 117.1(7) . .
C4 C5 C6 124.8(5) . .
O1 C5 C6 117.3(7) . .
N2 C6 C5 123.7(5) . .
N2 C6 C7 112.2(4) . .
C5 C6 C7 124.1(5) . .
C8 C7 C6 106.2(5) . .
C8 C7 C15 127.9(5) . .
C6 C7 C15 125.8(5) . .
C7 C8 C9 107.0(4) . .
C7 C8 C17 127.4(5) . .
C9 C8 C17 125.6(5) . .
C10 C9 N2 125.0(4) . .
C10 C9 C8 124.9(4) . .
N2 C9 C8 110.1(4) . .
O2 C10 C9 116.4(7) . .
O2 C10 C1 116.9(7) . 2
C9 C10 C1 126.3(4) . 2
C12 C11 C2 113.6(5) . .
C14 C13 C3 113.3(5) . .
C7 C15 C16 112.3(6) . .
C18 C17 C8 113.5(5) . .
N3 C19 C20 122.2(5) . .
C21 C20 C19 120.6(6) . .
C20 C21 C22 117.4(5) . .
C23 C22 C21 119.8(6) . .
N3 C23 C22 123.3(5) . .
N52 Fe51 N52 180.0(2) 2_666 .
N52 Fe51 N51 90.44(16) 2_666 .
N52 Fe51 N51 89.56(16) . .
N52 Fe51 N51 89.56(16) 2_666 2_666
N52 Fe51 N51 90.44(16) . 2_666
N51 Fe51 N51 180.000(1) . 2_666
N52 Fe51 N53 91.42(17) 2_666 2_666
N52 Fe51 N53 88.58(17) . 2_666
N51 Fe51 N53 90.80(16) . 2_666
N51 Fe51 N53 89.20(16) 2_666 2_666
N52 Fe51 N53 88.58(17) 2_666 .
N52 Fe51 N53 91.42(17) . .
N51 Fe51 N53 89.20(16) . .
N51 Fe51 N53 90.80(16) 2_666 .
N53 Fe51 N53 180.000(1) 2_666 .
C54 N51 C51 104.6(4) . .
C54 N51 Fe51 128.1(3) . .
C51 N51 Fe51 127.3(3) . .
C56 N52 C59 104.9(4) . .
C56 N52 Fe51 128.0(3) . .
C59 N52 Fe51 127.1(4) . .
C69 N53 C73 116.6(4) . .
C69 N53 Fe51 121.4(4) . .
C73 N53 Fe51 122.0(4) . .
C60 C51 N51 124.3(5) 2_666 .
C60 C51 C52 124.5(4) 2_666 .
N51 C51 C52 111.2(4) . .
C53 C52 C51 106.9(4) . .
C53 C52 C61 126.4(5) . .
C51 C52 C61 126.6(5) . .
C52 C53 C54 106.1(4) . .
C52 C53 C63 128.3(5) . .
C54 C53 C63 125.4(4) . .
N51 C54 C55 124.9(5) . .
N51 C54 C53 111.1(4) . .
C55 C54 C53 124.0(5) . .
C54 C55 C56 124.6(5) . .
C54 C55 O51 121.2(8) . .
C56 C55 O51 113.2(7) . .
N52 C56 C55 124.8(4) . .
N52 C56 C57 111.1(4) . .
C55 C56 C57 124.0(5) . .
C58 C57 C56 105.7(5) . .
C58 C57 C65 129.3(5) . .
C56 C57 C65 124.9(5) . .
C57 C58 C59 108.0(4) . .
C57 C58 C67 126.1(6) . .
C59 C58 C67 125.7(5) . .
C60 C59 N52 124.3(5) . .
C60 C59 C58 125.5(4) . .
N52 C59 C58 110.2(5) . .
O52 C60 C51 123.0(7) . 2_666
O52 C60 C59 110.5(6) . .
C51 C60 C59 126.5(4) 2_666 .
C62 C61 C52 112.8(4) . .
C64 C63 C53 112.6(5) . .
C57 C65 C66 111.5(6) . .
C58 C67 C68 109.2(6) . .
N53 C69 C70 123.5(5) . .
C69 C70 C71 119.2(6) . .
C72 C71 C70 118.2(5) . .
C73 C72 C71 119.3(6) . .
N53 C73 C72 123.2(5) . .
C74 N54 C78 120.0 . .
C75 C74 N54 120.0 . .
C74 C75 C76 120.0 . .
C77 C76 C75 120.0 . .
C76 C77 C78 120.0 . .
C77 C78 N54 120.0 . .
C74A N54A C78A 120.0 . .
C75A C74A N54A 120.0 . .
C74A C75A C76A 120.0 . .
C77A C76A C75A 120.0 . .
C78A C77A C76A 120.0 . .
C77A C78A N54A 120.0 . .
C79 N55 C83 120.0 . .
C80 C79 N55 120.0 . .
C81 C80 C79 120.0 . .
C80 C81 C82 120.0 . .
C83 C82 C81 120.0 . .
C82 C83 N55 120.0 . .
C84 N56 C88 120.0 . .
C85 C84 N56 120.0 . .
C84 C85 C86 120.0 . .
C87 C86 C85 120.0 . .
C86 C87 C88 120.0 . .
C87 C88 N56 120.0 . .
C89 N57 C93 120.0 . .
N57 C89 C90 120.0 . .
C91 C90 C89 120.0 . .
C90 C91 C92 120.0 . .
C91 C92 C93 120.0 . .
C92 C93 N57 120.0 . .

loop_
_geom_bond_atom_site_label_1
_geom_bond_atom_site_label_2
_geom_bond_distance
_geom_bond_site_symmetry_2
Fe1 N2 1.992(4) .
Fe1 N2 1.992(4) 2
Fe1 N1 1.997(4) .
Fe1 N1 1.997(4) 2
Fe1 N3 2.017(4) 2
Fe1 N3 2.017(4) .
O1 C5 1.395(16) .
O2 C10 1.292(13) .
N1 C4 1.371(6) .
N1 C1 1.389(6) .
N2 C6 1.369(6) .
N2 C9 1.405(6) .
N3 C23 1.354(7) .
N3 C19 1.357(6) .
C1 C10 1.388(7) 2
C1 C2 1.453(7) .
C2 C3 1.341(7) .
C2 C11 1.510(7) .
C3 C4 1.459(7) .
C3 C13 1.507(7) .
C4 C5 1.384(7) .
C5 C6 1.409(7) .
C6 C7 1.452(7) .
C7 C8 1.361(7) .
C7 C15 1.497(8) .
C8 C9 1.461(7) .
C8 C17 1.509(7) .
C9 C10 1.369(7) .
C10 C1 1.388(7) 2
C11 C12 1.503(8) .
C13 C14 1.506(9) .
C15 C16 1.517(10) .
C17 C18 1.485(9) .
C19 C20 1.384(7) .
C20 C21 1.368(8) .
C21 C22 1.391(8) .
C22 C23 1.366(7) .
Fe51 N52 1.991(4) 2_666
Fe51 N52 1.991(4) .
Fe51 N51 2.002(4) .
Fe51 N51 2.002(4) 2_666
Fe51 N53 2.004(4) 2_666
Fe51 N53 2.004(4) .
O51 C55 1.403(18) .
O52 C60 1.377(11) .
N51 C54 1.371(6) .
N51 C51 1.389(6) .
N52 C56 1.378(6) .
N52 C59 1.396(6) .
N53 C69 1.348(7) .
N53 C73 1.358(6) .
C51 C60 1.378(7) 2_666
C51 C52 1.437(7) .
C52 C53 1.361(7) .
C52 C61 1.511(6) .
C53 C54 1.460(7) .
C53 C63 1.501(8) .
C54 C55 1.389(7) .
C55 C56 1.399(7) .
C56 C57 1.463(7) .
C57 C58 1.357(7) .
C57 C65 1.499(8) .
C58 C59 1.440(7) .
C58 C67 1.512(7) .
C59 C60 1.385(7) .
C60 C51 1.378(7) 2_666
C61 C62 1.510(7) .
C63 C64 1.501(9) .
C65 C66 1.547(10) .
C67 C68 1.583(12) .
C69 C70 1.378(7) .
C70 C71 1.391(9) .
C71 C72 1.383(9) .
C72 C73 1.382(7) .
N54 C74 1.3900 .
N54 C78 1.3900 .
C74 C75 1.3900 .
C75 C76 1.3900 .
C76 C77 1.3900 .
C77 C78 1.3900 .
N54A C74A 1.3900 .
N54A C78A 1.3900 .
C74A C75A 1.3900 .
C75A C76A 1.3900 .
C76A C77A 1.3900 .
C77A C78A 1.3900 .
N55 C79 1.3900 .
N55 C83 1.3900 .
C79 C80 1.3900 .
C80 C81 1.3900 .
C81 C82 1.3900 .
C82 C83 1.3900 .
N56 C84 1.3900 .
N56 C88 1.3900 .
C84 C85 1.3900 .
C85 C86 1.3900 .
C86 C87 1.3900 .
C87 C88 1.3900 .
N57 C89 1.3900 .
N57 C93 1.3900 .
C89 C90 1.3900 .
C90 C91 1.3900 .
C91 C92 1.3900 .
C92 C93 1.3900 .

loop_
_geom_hbond_atom_site_label_D
_geom_hbond_atom_site_label_H
_geom_hbond_atom_site_label_A
_geom_hbond_distance_DH
_geom_hbond_distance_HA
_geom_hbond_distance_DA
_geom_hbond_angle_DHA
O52 H52 O1W 0.82 1.91 2.71(2) 162.9
